data_7153136
loop_
_publ_author_name
'Rosen, Christian B.'
'Hansen, Dennis J.'
'Gothelf, Kurt V.'

_publ_section_title
;
 Efficient colorimetric and fluorescent detection of fluoride in
 DMSO-water mixtures with arylaldoximes.
;
_journal_issue 45
_journal_name_full 'Organic &amp; biomolecular chemistry'
_journal_page_first 7916
_journal_page_last 7922
_journal_paper_doi 10.1039/c3ob41078a
_journal_volume 11
_journal_year 2013
_chemical_absolute_configuration unk
_chemical_formula_moiety 'F, 2(C13 H13 N O3), C16 H36 N'
_chemical_formula_sum 'C42 H62 F N3 O6'
_chemical_formula_weight 723.95
_space_group_crystal_system monoclinic
_space_group_IT_number 4
_space_group_name_Hall 'P 2yb'
_space_group_name_H-M_alt 'P 1 21 1'
_symmetry_space_group_name_Hall 'P 2yb'
_symmetry_space_group_name_H-M 'P 1 21 1'
_atom_sites_solution_hydrogens geom
_atom_sites_solution_primary direct
_atom_sites_solution_secondary difmap
_audit_creation_date 2012-12-05
_audit_creation_method
;
Olex2 1.2
(compiled Nov 5 2012 18:22:26, GUI svn.r4372)
;
_cell_angle_alpha 90.00
_cell_angle_beta 91.556(3)
_cell_angle_gamma 90.00
_cell_formula_units_Z 2
_cell_length_a 8.4365(4)
_cell_length_b 19.7096(17)
_cell_length_c 11.9702(5)
_cell_measurement_reflns_used 15305
_cell_measurement_temperature 100(1)
_cell_measurement_theta_max 29.3225
_cell_measurement_theta_min 2.4095
_cell_volume 1989.7(2)
_computing_cell_refinement
;
CrysAlisPro, Agilent Technologies,
Version 1.171.36.21 (release 14-08-2012 CrysAlis171 .NET)
(compiled Sep 14 2012,17:21:16)
;
_computing_data_collection
;
CrysAlisPro, Agilent Technologies,
Version 1.171.36.21 (release 14-08-2012 CrysAlis171 .NET)
(compiled Sep 14 2012,17:21:16)
;
_computing_data_reduction
;
CrysAlisPro, Agilent Technologies,
Version 1.171.36.21 (release 14-08-2012 CrysAlis171 .NET)
(compiled Sep 14 2012,17:21:16)
;
_computing_molecular_graphics
;
O. V. Dolomanov, L. J. Bourhis, R. J. Gildea, J. A. K. Howard and H. Puschmann,
OLEX2: a complete structure solution, refinement and analysis program.
J. Appl. Cryst. (2009). 42, 339-341.
;
_computing_publication_material
;
O. V. Dolomanov, L. J. Bourhis, R. J. Gildea, J. A. K. Howard and H. Puschmann,
OLEX2: a complete structure solution, refinement and analysis program.
J. Appl. Cryst. (2009). 42, 339-341.
;
_computing_structure_refinement
;
SHELXL, G.M. Sheldrick, Acta Cryst.
(2008). A64, 112-122
;
_computing_structure_solution
;
SHELXS, G.M. Sheldrick, Acta Cryst.
(2008). A64, 112-122
;
_diffrn_ambient_temperature 100(1)
_diffrn_detector_area_resol_mean 10.3590
_diffrn_measured_fraction_theta_full 0.9991
_diffrn_measured_fraction_theta_max 0.9905
_diffrn_measurement_details
;
1 omega -57.00 16.00 1.0000 60.0000
omega____ theta____ kappa____ phi______ frames
- 10.5301 -77.0000 150.0000 73

2 omega -93.00 -36.00 1.0000 60.0000
omega____ theta____ kappa____ phi______ frames
- -11.9364 -19.0000 150.0000 57

3 omega -23.00 21.00 1.0000 60.0000
omega____ theta____ kappa____ phi______ frames
- -11.9364 -19.0000 150.0000 44

4 omega -1.00 25.00 1.0000 60.0000
omega____ theta____ kappa____ phi______ frames
- -11.9364 -99.0000 0.0000 26

5 omega -20.00 5.00 1.0000 60.0000
omega____ theta____ kappa____ phi______ frames
- 10.5301 -99.0000 -150.0000 25

6 omega -42.00 62.00 1.0000 60.0000
omega____ theta____ kappa____ phi______ frames
- -11.9364 57.0000 -60.0000 104

7 omega -1.00 36.00 1.0000 60.0000
omega____ theta____ kappa____ phi______ frames
- 10.6864 -57.0000 -180.0000 37

8 omega 47.00 90.00 1.0000 60.0000
omega____ theta____ kappa____ phi______ frames
- 10.6864 -178.0000 120.0000 43

9 omega -65.00 -19.00 1.0000 60.0000
omega____ theta____ kappa____ phi______ frames
- -11.9364 -38.0000 120.0000 46

10 omega -20.00 5.00 1.0000 60.0000
omega____ theta____ kappa____ phi______ frames
- -11.9364 -99.0000 90.0000 25

11 omega -88.00 -63.00 1.0000 60.0000
omega____ theta____ kappa____ phi______ frames
- -11.9364 -38.0000 -150.0000 25
;
_diffrn_measurement_device_type 'SuperNova, Single source at offset), Atlas'
_diffrn_measurement_method '\w scans'
_diffrn_orient_matrix_UB_11 -0.0539242000
_diffrn_orient_matrix_UB_12 -0.0142650000
_diffrn_orient_matrix_UB_13 -0.0399245000
_diffrn_orient_matrix_UB_21 -0.0482009000
_diffrn_orient_matrix_UB_22 -0.0115773000
_diffrn_orient_matrix_UB_23 0.0437726000
_diffrn_orient_matrix_UB_31 -0.0428807000
_diffrn_orient_matrix_UB_32 0.0308952000
_diffrn_orient_matrix_UB_33 -0.0020380000
_diffrn_radiation_monochromator mirror
_diffrn_radiation_type 'Mo K\a'
_diffrn_radiation_wavelength 0.7107
_diffrn_reflns_av_R_equivalents 0.0270
_diffrn_reflns_av_unetI/netI 0.0361
_diffrn_reflns_limit_h_max 11
_diffrn_reflns_limit_h_min -11
_diffrn_reflns_limit_k_max 26
_diffrn_reflns_limit_k_min -26
_diffrn_reflns_limit_l_max 15
_diffrn_reflns_limit_l_min -15
_diffrn_reflns_number 21857
_diffrn_reflns_theta_full 29.42
_diffrn_reflns_theta_max 29.42
_diffrn_reflns_theta_min 2.42
_diffrn_source 'SuperNova (Mo) X-ray Source'
_exptl_absorpt_coefficient_mu 0.083
_exptl_absorpt_correction_T_max 0.993
_exptl_absorpt_correction_T_min 0.979
_exptl_absorpt_correction_type gaussian
_exptl_absorpt_process_details
;
CrysAlisPro, Agilent Technologies,
Version 1.171.36.21 (release 14-08-2012 CrysAlis171 .NET)
(compiled Sep 14 2012,17:21:16)
Numerical absorption correction based on gaussian integration over
a multifaceted crystal model
;
_exptl_crystal_colour 'clear light colourless'
_exptl_crystal_colour_lustre clear
_exptl_crystal_colour_modifier light
_exptl_crystal_colour_primary colourless
_exptl_crystal_density_diffrn 1.208
_exptl_crystal_density_method 'not measured'
_exptl_crystal_description block
_exptl_crystal_F_000 784
_exptl_crystal_size_max 0.2723
_exptl_crystal_size_mid 0.2115
_exptl_crystal_size_min 0.083
_refine_diff_density_max 0.205
_refine_diff_density_min -0.205
_refine_diff_density_rms 0.038
_refine_ls_abs_structure_details 'Flack H D (1983), Acta Cryst. A39, 876-881'
_refine_ls_abs_structure_Flack -0.3(4)
_refine_ls_extinction_method none
_refine_ls_goodness_of_fit_ref 1.046
_refine_ls_hydrogen_treatment mixed
_refine_ls_matrix_type full
_refine_ls_number_parameters 485
_refine_ls_number_reflns 9275
_refine_ls_number_restraints 1
_refine_ls_restrained_S_all 1.046
_refine_ls_R_factor_all 0.0410
_refine_ls_R_factor_gt 0.0357
_refine_ls_shift/su_max 0.000
_refine_ls_shift/su_mean 0.000
_refine_ls_structure_factor_coef Fsqd
_refine_ls_weighting_details 'calc w=1/[\s^2^(Fo^2^)+(0.0375P)^2^+0.2795P] where P=(Fo^2^+2Fc^2^)/3'
_refine_ls_weighting_scheme calc
_refine_ls_wR_factor_gt 0.0798
_refine_ls_wR_factor_ref 0.0830
_reflns_number_gt 8558
_reflns_number_total 9275
_reflns_threshold_expression >2sigma(I)
_cod_data_source_file c3ob41078a.txt
_cod_data_source_block 12jo0017s
_cod_database_code 7153136
_chemical_oxdiff_formula 'C42 H62 N3 O6 F'
_reflns_odcompleteness_completeness 99.91
_reflns_odcompleteness_iscentric 1
_reflns_odcompleteness_theta 26.32
_olex2_refinement_description
;
1. Fixed Uiso
At 1.2 times of:
H30 of C30, H18 of C18, H16 of C16, H11 of C11, H22 of C22, H27 of C27, H19
of C19, H26 of C26, H25 of C25, H38 of C38, H35 of C35, {H49A,H49B} of C49,
{H24A,H24B} of C24, {H33A,H33B} of C33, {H45A,H45B} of C45, {H51A,H51B} of
C51, H41 of C41, {H32A,H32B} of C32, {H28A,H28B} of C28, {H37A,H37B} of C37,
{H31A,H31B} of C31, {H52A,H52B} of C52, {H29A,H29B} of C29, {H50A,H50B} of C50
At 1.5 times of:
{H36A,H36B,H36C} of C36, {H42A,H42B,H42C} of C42, {H39A,H39B,H39C} of C39,
{H48A,H48B,H48C} of C48, {H47A,H47B,H47C} of C47, {H46A,H46B,H46C} of C46,
{H44A,H44B,H44C} of C44, {H43A,H43B,H43C} of C43
2.a Secondary CH2 refined with riding coordinates:
C24(H24A,H24B), C28(H28A,H28B), C29(H29A,H29B), C31(H31A,H31B), C32(H32A,
H32B), C33(H33A,H33B), C37(H37A,H37B), C45(H45A,H45B), C49(H49A,H49B),
C50(H50A,H50B), C51(H51A,H51B), C52(H52A,H52B)
2.b Aromatic/amide H refined with riding coordinates:
C11(H11), C16(H16), C18(H18), C19(H19), C22(H22), C25(H25), C26(H26),
C27(H27), C30(H30), C35(H35), C38(H38), C41(H41)
2.c Idealised Me refined as rotating group:
C36(H36A,H36B,H36C), C39(H39A,H39B,H39C), C42(H42A,H42B,H42C), C44(H44A,H44B,
H44C), C43(H43A,H43B,H43C), C46(H46A,H46B,H46C), C47(H47A,H47B,H47C), C48(H48A,
H48B,H48C)
;

loop_
_space_group_symop_id
_space_group_symop_operation_xyz
1 'x, y, z'
2 '-x, y+1/2, -z'

loop_
_atom_site_label
_atom_site_type_symbol
_atom_site_fract_x
_atom_site_fract_y
_atom_site_fract_z
_atom_site_U_iso_or_equiv
_atom_site_adp_type
_atom_site_occupancy
_atom_site_symmetry_multiplicity
_atom_site_calc_flag
_atom_site_refinement_flags
F1 F 0.22516(10) 0.48420(4) 0.09951(7) 0.02020(18) Uani 1 1 d .
O2 O -0.12888(13) 0.28105(6) -0.49381(9) 0.0275(3) Uani 1 1 d .
O3 O 0.29713(12) 0.53951(6) -0.07870(9) 0.0231(2) Uani 1 1 d .
O4 O 0.34999(12) 0.61517(5) -0.42972(8) 0.0205(2) Uani 1 1 d .
O5 O 0.57409(13) 0.77198(6) -0.32723(9) 0.0254(2) Uani 1 1 d .
C6 C 0.07213(16) 0.44754(7) -0.51750(12) 0.0184(3) Uani 1 1 d .
O7 O 0.43261(13) 0.79511(5) 0.30899(9) 0.0255(2) Uani 1 1 d .
O8 O 0.21039(12) 0.59821(5) 0.18596(8) 0.0183(2) Uani 1 1 d .
C9 C 0.11695(16) 0.45899(7) -0.40326(12) 0.0156(3) Uani 1 1 d .
C11 C -0.01441(17) 0.38852(8) -0.54915(13) 0.0197(3) Uani 1 1 d .
H11 H -0.0444 0.3819 -0.6237 0.024 Uiso 1 1 calc R
C12 C 0.25717(17) 0.56054(7) -0.46014(12) 0.0175(3) Uani 1 1 d .
N13 N 0.32072(13) 0.63892(6) 0.13326(10) 0.0169(2) Uani 1 1 d .
C14 C 0.21175(16) 0.51723(7) -0.37441(12) 0.0158(3) Uani 1 1 d .
C15 C 0.55273(16) 0.81356(7) -0.02559(13) 0.0170(3) Uani 1 1 d .
C16 C 0.06655(17) 0.40998(8) -0.32432(12) 0.0191(3) Uani 1 1 d .
H16 H 0.0899 0.4168 -0.2488 0.023 Uiso 1 1 calc R
C17 C 0.41880(16) 0.75367(7) 0.12588(12) 0.0165(3) Uani 1 1 d .
C18 C 0.26672(16) 0.53521(8) -0.26096(12) 0.0187(3) Uani 1 1 d .
H18 H 0.3412 0.5699 -0.2546 0.022 Uiso 1 1 calc R
C19 C 0.59435(17) 0.81965(8) -0.13963(13) 0.0199(3) Uani 1 1 d .
H19 H 0.6576 0.8554 -0.1625 0.024 Uiso 1 1 calc R
C20 C 0.54047(17) 0.77237(8) -0.21545(12) 0.0195(3) Uani 1 1 d .
C21 C 0.45645(16) 0.75875(7) 0.01039(12) 0.0160(3) Uani 1 1 d .
C22 C 0.44094(17) 0.71916(8) -0.18167(12) 0.0188(3) Uani 1 1 d .
H22 H 0.4023 0.6884 -0.2346 0.023 Uiso 1 1 calc R
N23 N 0.22283(13) 0.50819(6) -0.17026(10) 0.0165(2) Uani 1 1 d .
C25 C 0.56614(17) 0.85798(8) 0.16321(13) 0.0206(3) Uani 1 1 d .
H25 H 0.6002 0.8911 0.2137 0.025 Uiso 1 1 calc R
C26 C 0.31824(16) 0.69966(7) 0.17129(12) 0.0164(3) Uani 1 1 d .
H26 H 0.2510 0.7100 0.2292 0.020 Uiso 1 1 calc R
C27 C -0.01523(17) 0.35315(8) -0.35665(13) 0.0222(3) Uani 1 1 d .
H27 H -0.0457 0.3219 -0.3032 0.027 Uiso 1 1 calc R
C30 C 0.11808(17) 0.49459(8) -0.59896(13) 0.0216(3) Uani 1 1 d .
H30 H 0.0867 0.4877 -0.6732 0.026 Uiso 1 1 calc R
C34 C -0.05399(17) 0.34145(8) -0.47103(13) 0.0211(3) Uani 1 1 d .
C35 C 0.40032(16) 0.71203(7) -0.07275(12) 0.0171(3) Uani 1 1 d .
H35 H 0.3352 0.6763 -0.0524 0.020 Uiso 1 1 calc R
C36 C 0.4655(2) 0.84909(9) 0.38499(14) 0.0318(4) Uani 1 1 d .
H36A H 0.4291 0.8371 0.4577 0.048 Uiso 1 1 calc R
H36B H 0.4119 0.8894 0.3595 0.048 Uiso 1 1 calc R
H36C H 0.5777 0.8572 0.3891 0.048 Uiso 1 1 calc R
C38 C 0.60640(16) 0.86215(7) 0.05382(13) 0.0190(3) Uani 1 1 d .
H38 H 0.6704 0.8977 0.0310 0.023 Uiso 1 1 calc R
C39 C 0.70086(19) 0.81483(9) -0.36032(14) 0.0297(4) Uani 1 1 d .
H39A H 0.7916 0.8075 -0.3117 0.044 Uiso 1 1 calc R
H39B H 0.6684 0.8614 -0.3558 0.044 Uiso 1 1 calc R
H39C H 0.7279 0.8044 -0.4358 0.044 Uiso 1 1 calc R
C40 C 0.47287(17) 0.80340(7) 0.19962(12) 0.0189(3) Uani 1 1 d .
C41 C 0.20765(17) 0.54997(8) -0.57140(12) 0.0208(3) Uani 1 1 d .
H41 H 0.2358 0.5807 -0.6264 0.025 Uiso 1 1 calc R
C42 C 0.41569(19) 0.65531(8) -0.51735(13) 0.0246(3) Uani 1 1 d .
H42A H 0.4844 0.6893 -0.4853 0.037 Uiso 1 1 calc R
H42B H 0.3315 0.6768 -0.5597 0.037 Uiso 1 1 calc R
H42C H 0.4751 0.6266 -0.5657 0.037 Uiso 1 1 calc R
C44 C -0.16089(19) 0.26622(9) -0.60906(14) 0.0285(4) Uani 1 1 d .
H44A H -0.2036 0.2212 -0.6160 0.043 Uiso 1 1 calc R
H44B H -0.0644 0.2691 -0.6495 0.043 Uiso 1 1 calc R
H44C H -0.2362 0.2983 -0.6392 0.043 Uiso 1 1 calc R
N10 N 0.23073(13) 0.02978(6) -0.00258(10) 0.0164(2) Uani 1 1 d .
C24 C 0.30559(16) 0.04738(8) 0.11064(12) 0.0199(3) Uani 1 1 d .
H24A H 0.3626 0.0079 0.1387 0.024 Uiso 1 1 calc R
H24B H 0.3827 0.0832 0.1003 0.024 Uiso 1 1 calc R
C28 C 0.11341(15) -0.02852(7) 0.00583(13) 0.0174(3) Uani 1 1 d .
H28A H 0.0281 -0.0143 0.0533 0.021 Uiso 1 1 calc R
H28B H 0.0676 -0.0371 -0.0680 0.021 Uiso 1 1 calc R
C29 C 0.2784(2) 0.08234(10) 0.30975(14) 0.0325(4) Uani 1 1 d .
H29A H 0.3245 0.0399 0.3356 0.039 Uiso 1 1 calc R
H29B H 0.3646 0.1139 0.2980 0.039 Uiso 1 1 calc R
C31 C 0.18130(16) -0.09442(8) 0.05136(13) 0.0204(3) Uani 1 1 d .
H31A H 0.2080 -0.0892 0.1302 0.024 Uiso 1 1 calc R
H31B H 0.2776 -0.1055 0.0128 0.024 Uiso 1 1 calc R
C32 C 0.45101(17) -0.00722(8) -0.27543(12) 0.0213(3) Uani 1 1 d .
H32A H 0.4768 0.0405 -0.2823 0.026 Uiso 1 1 calc R
H32B H 0.5444 -0.0305 -0.2458 0.026 Uiso 1 1 calc R
C33 C 0.13653(16) 0.08943(7) -0.05023(13) 0.0191(3) Uani 1 1 d .
H33A H 0.0464 0.0972 -0.0033 0.023 Uiso 1 1 calc R
H33B H 0.0954 0.0770 -0.1239 0.023 Uiso 1 1 calc R
C37 C 0.36629(16) 0.01118(7) -0.07883(12) 0.0171(3) Uani 1 1 d .
H37A H 0.4319 0.0510 -0.0886 0.020 Uiso 1 1 calc R
H37B H 0.4314 -0.0230 -0.0417 0.020 Uiso 1 1 calc R
C43 C 0.1737(2) 0.11032(10) 0.39993(15) 0.0355(4) Uani 1 1 d .
H43A H 0.2349 0.1152 0.4683 0.053 Uiso 1 1 calc R
H43B H 0.0873 0.0797 0.4115 0.053 Uiso 1 1 calc R
H43C H 0.1329 0.1538 0.3771 0.053 Uiso 1 1 calc R
C45 C 0.06076(17) -0.15196(8) 0.03536(13) 0.0224(3) Uani 1 1 d .
H45A H 0.0975 -0.1911 0.0777 0.027 Uiso 1 1 calc R
H45B H -0.0395 -0.1378 0.0656 0.027 Uiso 1 1 calc R
C46 C 0.0334(2) -0.17282(9) -0.08609(15) 0.0296(4) Uani 1 1 d .
H46A H -0.0418 -0.2094 -0.0901 0.044 Uiso 1 1 calc R
H46B H 0.1318 -0.1874 -0.1166 0.044 Uiso 1 1 calc R
H46C H -0.0072 -0.1349 -0.1282 0.044 Uiso 1 1 calc R
C47 C 0.4074(2) -0.03568(9) -0.39029(14) 0.0303(4) Uani 1 1 d .
H47A H 0.3842 -0.0832 -0.3840 0.045 Uiso 1 1 calc R
H47B H 0.4946 -0.0295 -0.4392 0.045 Uiso 1 1 calc R
H47C H 0.3158 -0.0123 -0.4202 0.045 Uiso 1 1 calc R
C48 C 0.1785(3) 0.17875(10) -0.26761(16) 0.0406(4) Uani 1 1 d .
H48A H 0.2904 0.1783 -0.2801 0.061 Uiso 1 1 calc R
H48B H 0.1272 0.2095 -0.3192 0.061 Uiso 1 1 calc R
H48C H 0.1363 0.1339 -0.2787 0.061 Uiso 1 1 calc R
C49 C 0.19092(18) 0.07013(9) 0.19878(14) 0.0256(3) Uani 1 1 d .
H49A H 0.1104 0.0356 0.2082 0.031 Uiso 1 1 calc R
H49B H 0.1385 0.1116 0.1745 0.031 Uiso 1 1 calc R
C50 C 0.31573(16) -0.01544(8) -0.19404(12) 0.0201(3) Uani 1 1 d .
H50A H 0.2234 0.0094 -0.2216 0.024 Uiso 1 1 calc R
H50B H 0.2871 -0.0630 -0.1887 0.024 Uiso 1 1 calc R
C51 C 0.22792(18) 0.15577(8) -0.06020(14) 0.0241(3) Uani 1 1 d .
H51A H 0.3363 0.1462 -0.0803 0.029 Uiso 1 1 calc R
H51B H 0.2306 0.1789 0.0113 0.029 Uiso 1 1 calc R
C52 C 0.14947(19) 0.20154(8) -0.14899(15) 0.0275(4) Uani 1 1 d .
H52A H 0.0361 0.2026 -0.1375 0.033 Uiso 1 1 calc R
H52B H 0.1894 0.2474 -0.1393 0.033 Uiso 1 1 calc R
H8 H 0.221(2) 0.5556(11) 0.1535(18) 0.043(6) Uiso 1 1 d .
H3 H 0.266(3) 0.5160(11) -0.0132(19) 0.046(6) Uiso 1 1 d .

loop_
_atom_site_aniso_label
_atom_site_aniso_U_11
_atom_site_aniso_U_22
_atom_site_aniso_U_33
_atom_site_aniso_U_23
_atom_site_aniso_U_13
_atom_site_aniso_U_12
F1 0.0240(4) 0.0186(4) 0.0179(4) 0.0006(3) -0.0014(3) -0.0031(3)
O2 0.0308(6) 0.0270(6) 0.0248(6) -0.0062(5) 0.0001(4) -0.0108(5)
O3 0.0299(6) 0.0259(5) 0.0133(5) -0.0004(5) -0.0023(4) -0.0105(5)
O4 0.0263(6) 0.0183(5) 0.0169(5) 0.0029(4) 0.0010(4) -0.0034(4)
O5 0.0245(6) 0.0326(6) 0.0193(6) 0.0041(5) 0.0039(4) -0.0062(5)
C6 0.0166(7) 0.0216(7) 0.0170(7) -0.0009(6) 0.0000(5) 0.0044(6)
O7 0.0331(6) 0.0240(6) 0.0193(6) -0.0066(5) 0.0021(4) -0.0068(5)
O8 0.0223(5) 0.0170(5) 0.0158(5) 0.0018(4) 0.0031(4) -0.0035(4)
C9 0.0139(6) 0.0161(7) 0.0168(7) -0.0017(5) -0.0009(5) 0.0033(5)
C11 0.0168(7) 0.0248(8) 0.0172(7) -0.0062(6) -0.0022(5) 0.0015(6)
C12 0.0167(6) 0.0158(7) 0.0199(8) -0.0009(6) 0.0017(5) 0.0031(5)
N13 0.0176(6) 0.0181(6) 0.0149(6) 0.0025(5) 0.0001(4) -0.0026(5)
C14 0.0145(6) 0.0172(7) 0.0157(7) 0.0002(5) 0.0001(5) 0.0032(5)
C15 0.0126(6) 0.0140(6) 0.0242(8) 0.0028(6) -0.0022(5) 0.0025(5)
C16 0.0200(7) 0.0215(7) 0.0157(7) -0.0012(6) -0.0004(5) 0.0004(6)
C17 0.0150(7) 0.0137(6) 0.0208(7) 0.0008(5) 0.0004(5) 0.0020(5)
C18 0.0207(7) 0.0170(6) 0.0182(7) 0.0007(6) -0.0011(5) -0.0042(6)
C19 0.0153(7) 0.0188(7) 0.0256(8) 0.0063(6) 0.0008(6) -0.0004(6)
C20 0.0170(7) 0.0226(7) 0.0189(7) 0.0043(6) 0.0009(5) 0.0015(6)
C21 0.0150(6) 0.0143(6) 0.0186(7) 0.0007(5) -0.0003(5) 0.0032(5)
C22 0.0198(7) 0.0187(7) 0.0179(7) -0.0005(6) -0.0014(5) 0.0007(6)
N23 0.0164(5) 0.0191(6) 0.0140(6) -0.0013(5) -0.0025(4) -0.0003(5)
C25 0.0185(7) 0.0161(7) 0.0269(8) -0.0038(6) -0.0042(6) 0.0007(6)
C26 0.0160(6) 0.0187(7) 0.0144(7) 0.0011(5) -0.0003(5) 0.0010(5)
C27 0.0234(7) 0.0216(8) 0.0218(8) 0.0017(6) 0.0018(6) -0.0029(6)
C30 0.0235(7) 0.0260(8) 0.0151(7) -0.0009(6) -0.0033(5) 0.0024(6)
C34 0.0165(7) 0.0219(7) 0.0247(8) -0.0053(6) -0.0002(6) -0.0014(6)
C35 0.0169(7) 0.0143(7) 0.0200(7) 0.0020(6) -0.0005(5) 0.0003(5)
C36 0.0380(9) 0.0329(9) 0.0246(9) -0.0107(7) 0.0014(7) -0.0094(8)
C38 0.0134(6) 0.0134(6) 0.0302(8) 0.0017(6) -0.0021(6) -0.0006(5)
C39 0.0223(8) 0.0404(10) 0.0265(9) 0.0081(7) 0.0047(6) -0.0065(7)
C40 0.0177(7) 0.0186(7) 0.0204(8) -0.0009(6) -0.0008(5) 0.0015(6)
C41 0.0241(7) 0.0221(8) 0.0162(7) 0.0029(6) 0.0021(5) 0.0025(6)
C42 0.0324(8) 0.0220(8) 0.0198(8) 0.0022(6) 0.0064(6) -0.0038(6)
C44 0.0274(8) 0.0300(9) 0.0281(9) -0.0092(7) 0.0004(6) -0.0096(7)
N10 0.0131(5) 0.0174(6) 0.0185(6) -0.0013(5) -0.0010(4) -0.0005(5)
C24 0.0158(6) 0.0238(8) 0.0200(7) -0.0031(6) -0.0021(5) -0.0016(6)
C28 0.0114(6) 0.0177(7) 0.0230(8) -0.0022(6) -0.0002(5) -0.0026(5)
C29 0.0257(8) 0.0472(11) 0.0247(9) -0.0091(8) 0.0015(7) -0.0057(8)
C31 0.0152(7) 0.0220(7) 0.0239(8) 0.0026(6) -0.0012(5) -0.0009(6)
C32 0.0210(7) 0.0226(7) 0.0203(8) -0.0017(6) 0.0004(5) -0.0043(6)
C33 0.0151(6) 0.0165(7) 0.0257(8) -0.0010(6) -0.0010(5) 0.0013(5)
C37 0.0126(6) 0.0185(7) 0.0201(7) -0.0011(6) 0.0012(5) -0.0004(5)
C43 0.0335(9) 0.0459(11) 0.0275(9) -0.0143(8) 0.0068(7) -0.0110(8)
C45 0.0190(7) 0.0198(7) 0.0285(8) 0.0032(6) 0.0006(6) -0.0018(6)
C46 0.0298(8) 0.0231(8) 0.0358(10) -0.0039(7) -0.0036(7) -0.0041(7)
C47 0.0275(8) 0.0398(10) 0.0237(9) -0.0089(7) 0.0044(6) -0.0082(7)
C48 0.0585(12) 0.0274(9) 0.0358(11) 0.0067(8) 0.0014(9) 0.0025(9)
C49 0.0196(7) 0.0339(9) 0.0234(8) -0.0073(7) 0.0020(6) -0.0028(6)
C50 0.0175(7) 0.0208(7) 0.0220(8) -0.0031(6) -0.0005(5) -0.0016(6)
C51 0.0203(7) 0.0188(7) 0.0330(9) -0.0029(7) -0.0023(6) -0.0019(6)
C52 0.0241(8) 0.0156(7) 0.0428(10) 0.0017(7) 0.0001(7) -0.0002(6)

loop_
_atom_type_symbol
_atom_type_description
_atom_type_scat_dispersion_real
_atom_type_scat_dispersion_imag
_atom_type_scat_source
C C 0.0033 0.0016 'International Tables Vol C Tables 4.2.6.8 and 6.1.1.4'
H H 0.0000 0.0000 'International Tables Vol C Tables 4.2.6.8 and 6.1.1.4'
N N 0.0061 0.0033 'International Tables Vol C Tables 4.2.6.8 and 6.1.1.4'
O O 0.0106 0.0060 'International Tables Vol C Tables 4.2.6.8 and 6.1.1.4'
F F 0.0171 0.0103 'International Tables Vol C Tables 4.2.6.8 and 6.1.1.4'

loop_
_exptl_crystal_face_index_h
_exptl_crystal_face_index_k
_exptl_crystal_face_index_l
_exptl_crystal_face_perp_dist
_exptl_oxdiff_crystal_face_indexfrac_h
_exptl_oxdiff_crystal_face_indexfrac_k
_exptl_oxdiff_crystal_face_indexfrac_l
_exptl_oxdiff_crystal_face_x
_exptl_oxdiff_crystal_face_y
_exptl_oxdiff_crystal_face_z
0 0 -1 0.0148 -0.0006 -0.0016 -0.9995 0.0400 -0.0437 0.0020
0 0 1 0.0682 0.0006 0.0016 0.9995 -0.0400 0.0437 -0.0020
-1 0 0 0.1169 -0.9988 0.0180 -0.0004 0.0536 0.0479 0.0434
1 0 0 0.0946 0.9988 -0.0180 0.0004 -0.0536 -0.0479 -0.0434
0 1 0 0.0996 0.0023 0.9992 -0.0011 -0.0143 -0.0117 0.0308
0 -1 0 0.1723 -0.0023 -0.9992 0.0011 0.0143 0.0117 -0.0308

loop_
_geom_angle_atom_site_label_1
_geom_angle_atom_site_label_2
_geom_angle_atom_site_label_3
_geom_angle
C34 O2 C44 116.33(12)
C12 O4 C42 117.78(11)
C20 O5 C39 116.28(12)
C11 C6 C9 120.43(13)
C30 C6 C9 119.27(13)
C30 C6 C11 120.28(14)
C40 O7 C36 118.20(12)
C6 C9 C14 119.22(13)
C16 C9 C6 116.91(13)
C16 C9 C14 123.85(13)
C34 C11 C6 120.51(14)
O4 C12 C14 116.74(12)
O4 C12 C41 121.43(13)
C14 C12 C41 121.82(13)
C26 N13 O8 111.09(11)
C9 C14 C18 125.16(13)
C12 C14 C9 118.31(12)
C12 C14 C18 116.53(12)
C19 C15 C21 120.74(13)
C38 C15 C19 120.28(13)
C38 C15 C21 118.98(13)
C27 C16 C9 121.72(13)
C21 C17 C26 123.51(13)
C40 C17 C21 119.17(13)
C40 C17 C26 117.25(13)
N23 C18 C14 126.63(13)
C20 C19 C15 119.46(13)
O5 C20 C22 114.53(13)
C19 C20 O5 125.09(13)
C19 C20 C22 120.38(14)
C15 C21 C17 119.24(13)
C15 C21 C35 117.34(13)
C35 C21 C17 123.40(13)
C35 C22 C20 121.18(14)
C18 N23 O3 110.54(11)
C38 C25 C40 119.91(14)
N13 C26 C17 121.91(13)
C16 C27 C34 120.55(14)
C41 C30 C6 121.41(14)
O2 C34 C27 115.21(13)
C11 C34 O2 125.00(14)
C11 C34 C27 119.79(13)
C22 C35 C21 120.85(13)
C25 C38 C15 121.37(13)
O7 C40 C17 115.94(13)
O7 C40 C25 122.77(13)
C17 C40 C25 121.28(14)
C30 C41 C12 119.89(14)
C24 N10 C28 111.63(11)
C24 N10 C33 110.99(11)
C24 N10 C37 106.74(10)
C28 N10 C37 110.93(11)
C33 N10 C28 105.92(10)
C33 N10 C37 110.71(11)
C49 C24 N10 115.46(12)
C31 C28 N10 115.53(10)
C43 C29 C49 113.62(14)
C28 C31 C45 110.27(11)
C47 C32 C50 111.75(12)
N10 C33 C51 115.60(11)
C50 C37 N10 115.30(11)
C46 C45 C31 113.73(13)
C24 C49 C29 110.50(13)
C37 C50 C32 110.14(11)
C33 C51 C52 110.47(12)
C48 C52 C51 113.46(14)

loop_
_geom_bond_atom_site_label_1
_geom_bond_atom_site_label_2
_geom_bond_distance
O2 C34 1.3717(18)
O2 C44 1.4288(19)
O3 N23 1.3921(15)
O4 C12 1.3747(17)
O4 C42 1.4369(17)
O5 C20 1.3753(18)
O5 C39 1.4271(18)
C6 C9 1.4268(19)
C6 C11 1.419(2)
C6 C30 1.408(2)
O7 C36 1.4222(19)
O7 C40 1.3712(18)
O8 N13 1.3928(15)
C9 C14 1.4359(19)
C9 C16 1.424(2)
C11 C34 1.365(2)
C12 C14 1.3964(19)
C12 C41 1.400(2)
N13 C26 1.2812(19)
C14 C18 1.4665(19)
C15 C19 1.424(2)
C15 C21 1.4251(19)
C15 C38 1.415(2)
C16 C27 1.366(2)
C17 C21 1.430(2)
C17 C26 1.4743(19)
C17 C40 1.388(2)
C18 N23 1.2732(18)
C19 C20 1.370(2)
C20 C22 1.410(2)
C21 C35 1.427(2)
C22 C35 1.364(2)
C25 C38 1.364(2)
C25 C40 1.409(2)
C27 C34 1.418(2)
C30 C41 1.363(2)
N10 C24 1.5197(18)
N10 C28 1.5217(17)
N10 C33 1.5213(18)
N10 C37 1.5271(17)
C24 C49 1.518(2)
C28 C31 1.515(2)
C29 C43 1.517(2)
C29 C49 1.521(2)
C31 C45 1.532(2)
C32 C47 1.521(2)
C32 C50 1.529(2)
C33 C51 1.524(2)
C37 C50 1.526(2)
C45 C46 1.522(2)
C48 C52 1.516(3)
C51 C52 1.531(2)
